data_7700670
loop_
_publ_author_name
'Jiang, Peng'
'Wang, Zhaojin'
'Moxey, Graeme J.'
'Morshedi, Mahbod'
'Barlow, Adam'
'Wang, Genmiao'
'Quintana, Crist\'obal'
'Zhang, Chi'
'Cifuentes, Marie P.'
'Humphrey, Mark G.'

_publ_section_title
;
 Syntheses and quadratic nonlinear optical properties of 2,7-fluorenylene-
 and 1,4-phenylene-functionalized o-carboranes.
;
_journal_issue 33
_journal_name_full 'Dalton transactions (Cambridge, England : 2003)'
_journal_page_first 12549
_journal_page_last 12559
_journal_paper_doi 10.1039/c9dt02645b
_journal_volume 48
_journal_year 2019
_chemical_formula_moiety 'C27 H43 B10 I'
_chemical_formula_sum 'C27 H43 B10 I'
_chemical_formula_weight 602.61
_space_group_crystal_system monoclinic
_space_group_IT_number 14
_space_group_name_Hall '-P 2ybc'
_space_group_name_H-M_alt 'P 1 21/c 1'
_symmetry_space_group_name_Hall '-P 2ybc'
_symmetry_space_group_name_H-M 'P 1 21/c 1'
_atom_sites_solution_hydrogens geom
_atom_sites_solution_primary direct
_audit_creation_date 2019-05-25
_audit_creation_method
;
Olex2 1.2
(compiled 2015.09.30 svn.r3233 for OlexSys, GUI svn.r5103)
;
_audit_update_record
;
2019-06-22 deposited with the CCDC.    2019-07-26 downloaded from the CCDC.
;
_cell_angle_alpha 90
_cell_angle_beta 99.7934(6)
_cell_angle_gamma 90
_cell_formula_units_Z 4
_cell_length_a 12.37394(8)
_cell_length_b 15.47174(10)
_cell_length_c 16.34898(12)
_cell_measurement_reflns_used 15398
_cell_measurement_temperature 150.00(10)
_cell_measurement_theta_max 72.1550
_cell_measurement_theta_min 2.7490
_cell_volume 3084.34(4)
_computing_cell_refinement
;
CrysAlisPro, Agilent Technologies,
Version 1.171.37.35h (release 09-02-2015 CrysAlis171 .NET)
(compiled Feb  9 2015,16:26:32)
;
_computing_data_collection
;
CrysAlisPro, Agilent Technologies,
Version 1.171.37.35h (release 09-02-2015 CrysAlis171 .NET)
(compiled Feb  9 2015,16:26:32)
;
_computing_data_reduction
;
CrysAlisPro, Agilent Technologies,
Version 1.171.37.35h (release 09-02-2015 CrysAlis171 .NET)
(compiled Feb  9 2015,16:26:32)
;
_computing_molecular_graphics 'Olex2 (Dolomanov et al., 2009)'
_computing_publication_material 'Olex2 (Dolomanov et al., 2009)'
_computing_structure_refinement 'ShelXL (Sheldrick, 2015)'
_computing_structure_solution 'ShelXS (Sheldrick, 2008)'
_diffrn_ambient_environment N~2~
_diffrn_ambient_temperature 150.00(10)
_diffrn_detector 'CCD plate'
_diffrn_detector_area_resol_mean 8.1297
_diffrn_detector_type EosS2
_diffrn_measured_fraction_theta_full 1.000
_diffrn_measured_fraction_theta_max 0.996
_diffrn_measurement_details
;
#__ type_ start__ end____ width___ exp.time_
  1 omega   51.00   86.00   1.0000    5.0000
omega____ theta____ kappa____ phi______ frames
    -       36.1504 -125.0000 -180.0000 35

#__ type_ start__ end____ width___ exp.time_
  2 omega  -15.00   55.00   1.0000    5.0000
omega____ theta____ kappa____ phi______ frames
    -       36.1504  -38.0000    0.0000 70

#__ type_ start__ end____ width___ exp.time_
  3 omega   47.00   73.00   1.0000    5.0000
omega____ theta____ kappa____ phi______ frames
    -       36.1504 -125.0000   90.0000 26

#__ type_ start__ end____ width___ exp.time_
  4 omega   25.00  105.00   1.0000    5.0000
omega____ theta____ kappa____ phi______ frames
    -       36.1504   38.0000  -60.0000 80

#__ type_ start__ end____ width___ exp.time_
  5 omega  -31.00   42.00   1.0000    5.0000
omega____ theta____ kappa____ phi______ frames
    -       36.1504  -57.0000 -180.0000 73

#__ type_ start__ end____ width___ exp.time_
  6 omega   21.00   95.00   1.0000    5.0000
omega____ theta____ kappa____ phi______ frames
    -       36.1504   57.0000  150.0000 74

#__ type_ start__ end____ width___ exp.time_
  7 omega   39.00   84.00   1.0000    5.0000
omega____ theta____ kappa____ phi______ frames
    -       36.1504   57.0000    0.0000 45

#__ type_ start__ end____ width___ exp.time_
  8 omega   28.00   85.00   1.0000    5.0000
omega____ theta____ kappa____ phi______ frames
    -       36.1504 -125.0000  -30.0000 57

#__ type_ start__ end____ width___ exp.time_
  9 omega  150.00  178.00   1.0000   21.5000
omega____ theta____ kappa____ phi______ frames
    -      108.0000   15.0000  -60.0000 28

#__ type_ start__ end____ width___ exp.time_
 10 omega   91.00  171.00   1.0000   21.5000
omega____ theta____ kappa____ phi______ frames
    -      108.0000   45.0000  -30.0000 80

#__ type_ start__ end____ width___ exp.time_
 11 omega   73.00  121.00   1.0000   21.5000
omega____ theta____ kappa____ phi______ frames
    -      108.0000   15.0000  -60.0000 48

#__ type_ start__ end____ width___ exp.time_
 12 omega  103.00  143.00   1.0000   21.5000
omega____ theta____ kappa____ phi______ frames
    -      108.0000  111.0000 -120.0000 40

#__ type_ start__ end____ width___ exp.time_
 13 omega   38.00  115.00   1.0000   21.5000
omega____ theta____ kappa____ phi______ frames
    -      108.0000 -111.0000 -150.0000 77

#__ type_ start__ end____ width___ exp.time_
 14 omega   46.00   72.00   1.0000   21.5000
omega____ theta____ kappa____ phi______ frames
    -      108.0000 -111.0000  -60.0000 26

#__ type_ start__ end____ width___ exp.time_
 15 omega   51.00   77.00   1.0000   21.5000
omega____ theta____ kappa____ phi______ frames
    -      108.0000 -125.0000  104.9450 26

#__ type_ start__ end____ width___ exp.time_
 16 omega   60.00   98.00   1.0000   21.5000
omega____ theta____ kappa____ phi______ frames
    -      108.0000  -45.0000  -60.0000 38

#__ type_ start__ end____ width___ exp.time_
 17 omega   37.00  143.00   1.0000   21.5000
omega____ theta____ kappa____ phi______ frames
    -      108.0000  -15.0000  -30.0000 106

#__ type_ start__ end____ width___ exp.time_
 18 omega   38.00   90.00   1.0000   21.5000
omega____ theta____ kappa____ phi______ frames
    -      108.0000  -30.0000 -150.0000 52

#__ type_ start__ end____ width___ exp.time_
 19 omega   38.00   89.00   1.0000   21.5000
omega____ theta____ kappa____ phi______ frames
    -      108.0000  -30.0000  150.0000 51

#__ type_ start__ end____ width___ exp.time_
 20 omega   91.00  116.00   1.0000   21.5000
omega____ theta____ kappa____ phi______ frames
    -      108.0000 -111.0000  -60.0000 25

#__ type_ start__ end____ width___ exp.time_
 21 omega   41.00  125.00   1.0000   21.5000
omega____ theta____ kappa____ phi______ frames
    -      108.0000  -61.0000  -60.0000 84

#__ type_ start__ end____ width___ exp.time_
 22 omega   41.00   78.00   1.0000   21.5000
omega____ theta____ kappa____ phi______ frames
    -      108.0000  -94.0000   90.0000 37

#__ type_ start__ end____ width___ exp.time_
 23 omega   81.00  107.00   1.0000   21.5000
omega____ theta____ kappa____ phi______ frames
    -      108.0000  -94.0000   90.0000 26

#__ type_ start__ end____ width___ exp.time_
 24 omega   40.00   94.00   1.0000   21.5000
omega____ theta____ kappa____ phi______ frames
    -      108.0000  -45.0000   60.0000 54

#__ type_ start__ end____ width___ exp.time_
 25 omega   97.00  171.00   1.0000   21.5000
omega____ theta____ kappa____ phi______ frames
    -      108.0000   45.0000    0.0000 74

#__ type_ start__ end____ width___ exp.time_
 26 omega  153.00  178.00   1.0000   21.5000
omega____ theta____ kappa____ phi______ frames
    -      108.0000  111.0000 -120.0000 25

#__ type_ start__ end____ width___ exp.time_
 27 omega   82.00  121.00   1.0000   21.5000
omega____ theta____ kappa____ phi______ frames
    -      108.0000 -125.0000  104.9450 39

#__ type_ start__ end____ width___ exp.time_
 28 omega   73.00  115.00   1.0000   21.5000
omega____ theta____ kappa____ phi______ frames
    -      108.0000 -111.0000    0.0000 42

#__ type_ start__ end____ width___ exp.time_
 29 omega   93.00  119.00   1.0000   21.5000
omega____ theta____ kappa____ phi______ frames
    -      108.0000 -118.0000 -162.9269 26

#__ type_ start__ end____ width___ exp.time_
 30 omega   42.00  126.00   1.0000   21.5000
omega____ theta____ kappa____ phi______ frames
    -      108.0000  -77.0000 -150.0000 84

#__ type_ start__ end____ width___ exp.time_
 31 omega   40.00   87.00   1.0000   21.5000
omega____ theta____ kappa____ phi______ frames
    -      108.0000 -118.0000 -162.9269 47
;
_diffrn_measurement_device 'four-circle diffractometer'
_diffrn_measurement_device_type 'SuperNova, Dual, Cu at zero, EosS2'
_diffrn_measurement_method '\w scans'
_diffrn_orient_matrix_UB_11 0.0727737000
_diffrn_orient_matrix_UB_12 0.0658007000
_diffrn_orient_matrix_UB_13 -0.0359346000
_diffrn_orient_matrix_UB_21 -0.0504430000
_diffrn_orient_matrix_UB_22 -0.0284544000
_diffrn_orient_matrix_UB_23 -0.0885900000
_diffrn_orient_matrix_UB_31 -0.0900865000
_diffrn_orient_matrix_UB_32 0.0691278000
_diffrn_orient_matrix_UB_33 -0.0022416000
_diffrn_radiation_monochromator mirror
_diffrn_radiation_probe x-ray
_diffrn_radiation_type CuK\a
_diffrn_radiation_wavelength 1.54184
_diffrn_reflns_av_R_equivalents 0.0183
_diffrn_reflns_av_unetI/netI 0.0166
_diffrn_reflns_Laue_measured_fraction_full 1.000
_diffrn_reflns_Laue_measured_fraction_max 0.996
_diffrn_reflns_limit_h_max 9
_diffrn_reflns_limit_h_min -15
_diffrn_reflns_limit_k_max 19
_diffrn_reflns_limit_k_min -18
_diffrn_reflns_limit_l_max 19
_diffrn_reflns_limit_l_min -20
_diffrn_reflns_number 23841
_diffrn_reflns_point_group_measured_fraction_full 1.000
_diffrn_reflns_point_group_measured_fraction_max 0.996
_diffrn_reflns_theta_full 67.684
_diffrn_reflns_theta_max 72.179
_diffrn_reflns_theta_min 3.625
_diffrn_source 'sealed X-ray tube'
_diffrn_source_type 'SuperNova (Cu) X-ray Source'
_exptl_absorpt_coefficient_mu 8.244
_exptl_absorpt_correction_T_max 1.00000
_exptl_absorpt_correction_T_min 0.75381
_exptl_absorpt_correction_type multi-scan
_exptl_absorpt_process_details
;
CrysAlisPro, Agilent Technologies,
Version 1.171.37.35h (release 09-02-2015 CrysAlis171 .NET)
(compiled Feb  9 2015,16:26:32)
Empirical absorption correction using spherical harmonics,
 implemented in SCALE3 ABSPACK scaling algorithm.
;
_exptl_crystal_colour colourless
_exptl_crystal_density_diffrn 1.298
_exptl_crystal_description plate
_exptl_crystal_F_000 1232
_exptl_crystal_size_max 0.129
_exptl_crystal_size_mid 0.086
_exptl_crystal_size_min 0.054
_refine_diff_density_max 0.580
_refine_diff_density_min -0.760
_refine_diff_density_rms 0.086
_refine_ls_extinction_method none
_refine_ls_goodness_of_fit_ref 1.092
_refine_ls_hydrogen_treatment constr
_refine_ls_matrix_type full
_refine_ls_number_parameters 346
_refine_ls_number_reflns 6056
_refine_ls_number_restraints 0
_refine_ls_restrained_S_all 1.092
_refine_ls_R_factor_all 0.0347
_refine_ls_R_factor_gt 0.0335
_refine_ls_shift/su_max 0.000
_refine_ls_shift/su_mean 0.000
_refine_ls_structure_factor_coef Fsqd
_refine_ls_weighting_details 'w=1/[\s^2^(Fo^2^)+(0.0527P)^2^+4.6143P] where P=(Fo^2^+2Fc^2^)/3'
_refine_ls_weighting_scheme calc
_refine_ls_wR_factor_gt 0.0969
_refine_ls_wR_factor_ref 0.0980
_reflns_Friedel_coverage 0.000
_reflns_number_gt 5830
_reflns_number_total 6056
_reflns_threshold_expression 'I > 2\s(I)'
_cod_data_source_file c9dt02645b2.cif
_cod_data_source_block GM467
_cod_depositor_comments
;
The following automatic conversions were performed:

'_atom_sites_solution_primary' value 'Direct Methods' was changed to
'direct'.

Automatic conversion script
Id: cif_fix_values 4973 2017-02-22 13:04:09Z antanas 

 Adding full bibliography for 7700666--7700674.cif.
;
_cod_database_code 7700670
_chemical_oxdiff_formula 'C27 H43 B10 I1'
_shelx_space_group_comment
;
The symmetry employed for this shelxl refinement is uniquely defined
by the following loop, which should always be used as a source of
symmetry information in preference to the above space-group names.
They are only intended as comments.
;
_reflns_odcompleteness_completeness 99.67
_reflns_odcompleteness_iscentric 1
_reflns_odcompleteness_theta 71.98
_olex2_refinement_description
;
1. Fixed Uiso
 At 1.2 times of:
  All B(H) groups, All C(H) groups, All C(H,H) groups
 At 1.5 times of:
  All C(H,H,H) groups
2.a Secondary CH2 refined with riding coordinates:
 C3(H3A,H3B), C4(H4A,H4B), C5(H5A,H5B), C11(H11A,H11B), C12(H12A,H12B),
 C13(H13A,H13B), C15(H15A,H15B), C16(H16A,H16B), C17(H17A,H17B)
2.b Aromatic/amide H refined with riding coordinates:
 C8(H8A), C20(H20), C22(H22), C23(H23), C26(H26), C27(H27)
2.c Idealised Me refined as rotating group:
 C6(H6A,H6B,H6C), C14(H14A,H14B,H14C), C18(H18A,H18B,H18C)
2.d Boron cage BH refined with riding coordinates:
 B1(H1), B2(H2), B3(H3), B4(H4), B5(H5), B6(H6), B7(H7), B8(H8), B9(H9),
 B10(H10)
;
_shelx_shelxl_version_number 2014/7
_olex2_submission_special_instructions 'No special instructions were received'

loop_
_space_group_symop_operation_xyz
'x, y, z'
'-x, y+1/2, -z+1/2'
'-x, -y, -z'
'x, -y-1/2, z-1/2'

loop_
_atom_site_label
_atom_site_type_symbol
_atom_site_fract_x
_atom_site_fract_y
_atom_site_fract_z
_atom_site_U_iso_or_equiv
_atom_site_adp_type
_atom_site_occupancy
_atom_site_site_symmetry_order
_atom_site_calc_flag
_atom_site_refinement_flags_posn
B1 B 0.5139(2) 0.61997(19) 0.76253(18) 0.0183(5) Uani 1 1 d .
H1 H 0.4332 0.6395 0.7283 0.022 Uiso 1 1 calc R
B2 B 0.6544(2) 0.4806(2) 0.82502(18) 0.0183(5) Uani 1 1 d .
H2 H 0.6644 0.4101 0.8310 0.022 Uiso 1 1 calc R
B3 B 0.6340(2) 0.6275(2) 0.71772(18) 0.0197(6) Uani 1 1 d .
H3 H 0.6321 0.6527 0.6546 0.024 Uiso 1 1 calc R
B4 B 0.7219(2) 0.5419(2) 0.75726(18) 0.0198(6) Uani 1 1 d .
H4 H 0.7777 0.5116 0.7200 0.024 Uiso 1 1 calc R
B5 B 0.5499(3) 0.63472(19) 0.87145(19) 0.0205(6) Uani 1 1 d .
H5 H 0.4934 0.6648 0.9082 0.025 Uiso 1 1 calc R
B6 B 0.6379(2) 0.5476(2) 0.91096(18) 0.0210(6) Uani 1 1 d .
H6 H 0.6388 0.5211 0.9735 0.025 Uiso 1 1 calc R
B7 B 0.6165(3) 0.6959(2) 0.8024(2) 0.0235(6) Uani 1 1 d .
H7 H 0.6037 0.7660 0.7947 0.028 Uiso 1 1 calc R
B8 B 0.7590(2) 0.5542(2) 0.86594(19) 0.0231(6) Uani 1 1 d .
H8 H 0.8388 0.5320 0.8996 0.028 Uiso 1 1 calc R
B9 B 0.7463(3) 0.6468(2) 0.79914(19) 0.0230(6) Uani 1 1 d .
H9 H 0.8179 0.6853 0.7895 0.028 Uiso 1 1 calc R
B10 B 0.6946(3) 0.6508(2) 0.8946(2) 0.0263(7) Uani 1 1 d .
H10 H 0.7328 0.6917 0.9466 0.032 Uiso 1 1 calc R
C1 C 0.5822(2) 0.52952(17) 0.73844(15) 0.0155(5) Uani 1 1 d .
C2 C 0.53232(19) 0.53323(16) 0.82989(15) 0.0140(4) Uani 1 1 d .
C3 C 0.5201(2) 0.47241(18) 0.67022(16) 0.0206(5) Uani 1 1 d .
H3A H 0.4783 0.4301 0.6956 0.025 Uiso 1 1 calc R
H3B H 0.4682 0.5081 0.6338 0.025 Uiso 1 1 calc R
C4 C 0.5914(2) 0.42488(19) 0.61784(16) 0.0224(5) Uani 1 1 d .
H4A H 0.6393 0.3851 0.6529 0.027 Uiso 1 1 calc R
H4B H 0.6372 0.4663 0.5951 0.027 Uiso 1 1 calc R
C5 C 0.5231(2) 0.37448(19) 0.54666(17) 0.0232(5) Uani 1 1 d .
H5A H 0.4767 0.3336 0.5694 0.028 Uiso 1 1 calc R
H5B H 0.4758 0.4144 0.5114 0.028 Uiso 1 1 calc R
C6 C 0.5937(3) 0.3261(2) 0.4947(2) 0.0336(7) Uani 1 1 d .
H6A H 0.5477 0.2994 0.4484 0.050 Uiso 1 1 calc GR
H6B H 0.6353 0.2825 0.5280 0.050 Uiso 1 1 calc GR
H6C H 0.6429 0.3658 0.4748 0.050 Uiso 1 1 calc GR
C7 C 0.4355(2) 0.47776(16) 0.83959(14) 0.0141(4) Uani 1 1 d .
C8 C 0.3283(2) 0.50552(15) 0.80966(14) 0.0141(5) Uani 1 1 d .
H8A H 0.3158 0.5592 0.7842 0.017 Uiso 1 1 calc R
C9 C 0.2410(2) 0.45206(15) 0.81849(14) 0.0130(4) Uani 1 1 d .
C10 C 0.11904(19) 0.46695(15) 0.78702(15) 0.0134(4) Uani 1 1 d .
C11 C 0.0968(2) 0.47394(17) 0.69115(15) 0.0169(5) Uani 1 1 d .
H11A H 0.0187 0.4823 0.6728 0.020 Uiso 1 1 calc R
H11B H 0.1340 0.5248 0.6751 0.020 Uiso 1 1 calc R
C12 C 0.1333(3) 0.39590(19) 0.64624(17) 0.0263(6) Uani 1 1 d .
H12A H 0.0946 0.3452 0.6609 0.032 Uiso 1 1 calc R
H12B H 0.2110 0.3865 0.6654 0.032 Uiso 1 1 calc R
C13 C 0.1134(3) 0.4049(2) 0.55215(17) 0.0315(7) Uani 1 1 d .
H13A H 0.1241 0.3489 0.5280 0.038 Uiso 1 1 calc R
H13B H 0.0376 0.4216 0.5337 0.038 Uiso 1 1 calc R
C14 C 0.1873(3) 0.4704(3) 0.5196(2) 0.0490(10) Uani 1 1 d .
H14A H 0.1729 0.4700 0.4600 0.074 Uiso 1 1 calc GR
H14B H 0.2626 0.4555 0.5388 0.074 Uiso 1 1 calc GR
H14C H 0.1730 0.5269 0.5393 0.074 Uiso 1 1 calc GR
C15 C 0.0761(2) 0.54908(16) 0.82444(15) 0.0153(5) Uani 1 1 d .
H15A H 0.1115 0.5990 0.8046 0.018 Uiso 1 1 calc R
H15B H -0.0019 0.5540 0.8039 0.018 Uiso 1 1 calc R
C16 C 0.0945(2) 0.55215(19) 0.91904(17) 0.0247(6) Uani 1 1 d .
H16A H 0.1721 0.5449 0.9400 0.030 Uiso 1 1 calc R
H16B H 0.0561 0.5041 0.9392 0.030 Uiso 1 1 calc R
C17 C 0.0553(3) 0.6365(2) 0.9537(2) 0.0314(7) Uani 1 1 d .
H17A H -0.0218 0.6443 0.9313 0.038 Uiso 1 1 calc R
H17B H 0.0621 0.6310 1.0134 0.038 Uiso 1 1 calc R
C18 C 0.1161(4) 0.7155(3) 0.9348(3) 0.0587(12) Uani 1 1 d .
H18A H 0.1933 0.7071 0.9533 0.088 Uiso 1 1 calc GR
H18B H 0.0917 0.7643 0.9630 0.088 Uiso 1 1 calc GR
H18C H 0.1025 0.7258 0.8761 0.088 Uiso 1 1 calc GR
C19 C 0.0706(2) 0.38378(16) 0.81503(14) 0.0142(5) Uani 1 1 d .
C20 C -0.0385(2) 0.35810(17) 0.80209(15) 0.0171(5) Uani 1 1 d .
H20 H -0.0939 0.3946 0.7766 0.021 Uiso 1 1 calc R
C21 C -0.0620(2) 0.27573(17) 0.82864(16) 0.0179(5) Uani 1 1 d .
C22 C 0.0191(2) 0.21948(17) 0.86672(16) 0.0191(5) Uani 1 1 d .
H22 H 0.0005 0.1646 0.8830 0.023 Uiso 1 1 calc R
C23 C 0.1279(2) 0.24597(17) 0.88015(16) 0.0178(5) Uani 1 1 d .
H23 H 0.1831 0.2094 0.9058 0.021 Uiso 1 1 calc R
C24 C 0.15301(19) 0.32834(16) 0.85449(14) 0.0138(4) Uani 1 1 d .
C25 C 0.2594(2) 0.37137(16) 0.85730(14) 0.0135(4) Uani 1 1 d .
C26 C 0.3651(2) 0.34484(16) 0.88981(15) 0.0155(5) Uani 1 1 d .
H26 H 0.3772 0.2922 0.9174 0.019 Uiso 1 1 calc R
C27 C 0.4526(2) 0.39811(16) 0.88052(15) 0.0156(5) Uani 1 1 d .
H27 H 0.5237 0.3806 0.9019 0.019 Uiso 1 1 calc R
I1 I -0.22544(2) 0.23403(2) 0.81184(2) 0.03126(8) Uani 1 1 d .

loop_
_atom_site_aniso_label
_atom_site_aniso_U_11
_atom_site_aniso_U_22
_atom_site_aniso_U_33
_atom_site_aniso_U_23
_atom_site_aniso_U_13
_atom_site_aniso_U_12
B1 0.0181(13) 0.0163(13) 0.0219(13) 0.0040(11) 0.0077(11) 0.0005(11)
B2 0.0126(12) 0.0231(14) 0.0200(13) 0.0037(11) 0.0047(10) 0.0030(11)
B3 0.0174(13) 0.0217(14) 0.0212(13) 0.0028(11) 0.0067(11) -0.0018(11)
B4 0.0140(13) 0.0254(15) 0.0212(13) 0.0017(11) 0.0063(10) -0.0014(11)
B5 0.0247(15) 0.0167(13) 0.0220(13) -0.0023(11) 0.0095(11) -0.0043(11)
B6 0.0189(14) 0.0254(15) 0.0185(13) -0.0002(11) 0.0026(11) -0.0046(11)
B7 0.0259(15) 0.0193(14) 0.0276(15) -0.0009(12) 0.0114(12) -0.0060(12)
B8 0.0155(13) 0.0328(17) 0.0209(14) 0.0029(12) 0.0030(11) -0.0056(12)
B9 0.0198(14) 0.0267(16) 0.0231(14) 0.0002(12) 0.0057(11) -0.0095(12)
B10 0.0276(16) 0.0305(17) 0.0215(14) -0.0036(12) 0.0064(12) -0.0123(13)
C1 0.0127(11) 0.0185(12) 0.0161(11) 0.0004(9) 0.0051(9) 0.0010(9)
C2 0.0130(11) 0.0147(11) 0.0151(11) 0.0009(9) 0.0047(8) 0.0004(9)
C3 0.0176(12) 0.0260(13) 0.0190(12) -0.0048(10) 0.0051(10) -0.0024(10)
C4 0.0217(13) 0.0263(14) 0.0196(12) -0.0033(10) 0.0047(10) 0.0021(11)
C5 0.0250(13) 0.0237(13) 0.0218(12) -0.0039(10) 0.0064(10) -0.0011(11)
C6 0.0325(16) 0.0360(17) 0.0330(15) -0.0144(13) 0.0080(13) 0.0018(13)
C7 0.0135(11) 0.0154(11) 0.0145(10) -0.0013(9) 0.0056(9) -0.0008(9)
C8 0.0150(11) 0.0126(11) 0.0154(11) 0.0026(8) 0.0045(9) 0.0013(9)
C9 0.0137(11) 0.0130(11) 0.0133(10) -0.0004(8) 0.0047(8) 0.0006(9)
C10 0.0128(11) 0.0116(11) 0.0166(11) 0.0005(9) 0.0046(9) 0.0000(9)
C11 0.0189(12) 0.0177(12) 0.0141(11) 0.0010(9) 0.0028(9) 0.0013(9)
C12 0.0372(16) 0.0234(14) 0.0185(13) -0.0032(10) 0.0053(11) 0.0065(12)
C13 0.0359(16) 0.0412(18) 0.0177(13) -0.0064(12) 0.0055(11) 0.0014(14)
C14 0.047(2) 0.076(3) 0.0281(16) 0.0039(17) 0.0184(15) -0.005(2)
C15 0.0146(11) 0.0140(11) 0.0182(11) -0.0010(9) 0.0053(9) 0.0005(9)
C16 0.0313(15) 0.0251(14) 0.0190(12) -0.0028(10) 0.0082(11) 0.0010(11)
C17 0.0313(16) 0.0339(17) 0.0313(15) -0.0132(13) 0.0119(12) -0.0054(13)
C18 0.080(3) 0.038(2) 0.066(3) -0.023(2) 0.034(2) -0.017(2)
C19 0.0155(11) 0.0130(11) 0.0150(10) -0.0012(9) 0.0048(9) -0.0019(9)
C20 0.0143(11) 0.0169(12) 0.0206(11) -0.0021(9) 0.0040(9) -0.0009(9)
C21 0.0162(12) 0.0192(12) 0.0198(12) -0.0047(9) 0.0071(9) -0.0059(9)
C22 0.0226(13) 0.0160(11) 0.0200(12) 0.0002(9) 0.0070(10) -0.0059(10)
C23 0.0202(13) 0.0162(11) 0.0177(11) 0.0028(9) 0.0052(10) -0.0010(10)
C24 0.0147(11) 0.0137(11) 0.0139(10) -0.0009(8) 0.0049(8) -0.0022(9)
C25 0.0152(11) 0.0137(11) 0.0123(10) -0.0004(8) 0.0046(8) -0.0014(9)
C26 0.0172(12) 0.0146(11) 0.0153(11) 0.0023(9) 0.0045(9) 0.0013(9)
C27 0.0130(11) 0.0171(12) 0.0169(11) 0.0020(9) 0.0029(9) 0.0018(9)
I1 0.02184(12) 0.02293(12) 0.05059(14) -0.00668(7) 0.01067(8) -0.00493(6)

loop_
_atom_type_symbol
_atom_type_description
_atom_type_scat_dispersion_real
_atom_type_scat_dispersion_imag
_atom_type_scat_source
C C 0.0181 0.0091 'International Tables Vol C Tables 4.2.6.8 and 6.1.1.4'
H H 0.0000 0.0000 'International Tables Vol C Tables 4.2.6.8 and 6.1.1.4'
B B 0.0090 0.0039 'International Tables Vol C Tables 4.2.6.8 and 6.1.1.4'
I I -0.3257 6.8362 'International Tables Vol C Tables 4.2.6.8 and 6.1.1.4'

loop_
_geom_angle_atom_site_label_1
_geom_angle_atom_site_label_2
_geom_angle_atom_site_label_3
_geom_angle
B3 B1 H1 121.6
B3 B1 B5 108.8(2)
B3 B1 B7 60.57(17)
B5 B1 H1 121.8
B7 B1 H1 122.5
B7 B1 B5 60.22(17)
C1 B1 H1 123.1
C1 B1 B3 58.46(16)
C1 B1 B5 106.6(2)
C1 B1 B7 106.0(2)
C1 B1 C2 59.69(15)
C2 B1 H1 123.2
C2 B1 B3 106.6(2)
C2 B1 B5 58.44(15)
C2 B1 B7 105.8(2)
B4 B2 H2 121.9
B4 B2 B6 108.1(2)
B6 B2 H2 122.2
B8 B2 H2 122.7
B8 B2 B4 59.93(17)
B8 B2 B6 60.17(17)
C1 B2 H2 123.1
C1 B2 B4 58.87(15)
C1 B2 B6 106.2(2)
C1 B2 B8 105.9(2)
C1 B2 C2 59.61(14)
C2 B2 H2 123.3
C2 B2 B4 106.6(2)
C2 B2 B6 58.19(15)
C2 B2 B8 105.6(2)
B1 B3 H3 121.7
B1 B3 B7 59.77(17)
B1 B3 B9 107.8(2)
B4 B3 B1 107.9(2)
B4 B3 H3 121.6
B4 B3 B7 108.0(2)
B4 B3 B9 59.86(18)
B7 B3 H3 122.1
B9 B3 H3 122.2
B9 B3 B7 60.14(18)
C1 B3 B1 59.17(15)
C1 B3 H3 123.6
C1 B3 B4 59.24(16)
C1 B3 B7 105.9(2)
C1 B3 B9 105.9(2)
B2 B4 H4 121.7
B3 B4 B2 107.7(2)
B3 B4 H4 121.5
B3 B4 B8 109.0(2)
B3 B4 B9 60.44(18)
B8 B4 B2 59.94(17)
B8 B4 H4 121.5
B8 B4 B9 60.91(18)
B9 B4 B2 108.5(2)
B9 B4 H4 121.6
C1 B4 B2 58.94(15)
C1 B4 B3 58.55(16)
C1 B4 H4 124.2
C1 B4 B8 105.9(2)
C1 B4 B9 105.8(2)
B1 B5 H5 121.9
B1 B5 B6 107.5(2)
B1 B5 B7 59.78(17)
B1 B5 B10 107.6(2)
B6 B5 H5 121.8
B7 B5 H5 121.8
B7 B5 B6 108.2(2)
B7 B5 B10 60.21(18)
B10 B5 H5 122.3
B10 B5 B6 59.97(18)
C2 B5 B1 59.35(15)
C2 B5 H5 123.8
C2 B5 B6 58.58(16)
C2 B5 B7 106.1(2)
C2 B5 B10 105.5(2)
B2 B6 H6 122.0
B5 B6 B2 107.4(2)
B5 B6 H6 121.8
B8 B6 B2 59.43(17)
B8 B6 B5 108.2(2)
B8 B6 H6 122.0
B8 B6 B10 60.45(19)
B10 B6 B2 107.6(2)
B10 B6 B5 60.01(18)
B10 B6 H6 122.1
C2 B6 B2 59.26(15)
C2 B6 B5 58.58(16)
C2 B6 H6 123.9
C2 B6 B8 105.8(2)
C2 B6 B10 105.6(2)
B1 B7 B3 59.66(17)
B1 B7 B5 60.00(16)
B1 B7 H7 122.1
B1 B7 B9 107.4(2)
B1 B7 B10 107.6(2)
B3 B7 H7 122.0
B3 B7 B9 59.73(17)
B3 B7 B10 107.6(2)
B5 B7 B3 107.9(2)
B5 B7 H7 121.6
B5 B7 B9 108.0(2)
B5 B7 B10 60.00(18)
B9 B7 H7 121.9
B9 B7 B10 59.96(18)
B10 B7 H7 121.9
B2 B8 B6 60.40(17)
B2 B8 H8 121.7
B2 B8 B9 107.5(2)
B2 B8 B10 107.8(2)
B4 B8 B2 60.13(17)
B4 B8 B6 108.4(2)
B4 B8 H8 121.8
B4 B8 B9 59.55(17)
B4 B8 B10 107.5(2)
B6 B8 H8 121.5
B6 B8 B9 107.7(2)
B6 B8 B10 59.80(18)
B9 B8 H8 122.2
B9 B8 B10 59.70(18)
B10 B8 H8 122.1
B3 B9 B7 60.13(18)
B3 B9 B8 107.3(2)
B3 B9 H9 121.9
B3 B9 B10 108.0(2)
B4 B9 B3 59.70(17)
B4 B9 B7 107.9(2)
B4 B9 B8 59.55(18)
B4 B9 H9 122.0
B4 B9 B10 107.9(2)
B7 B9 B8 107.9(2)
B7 B9 H9 121.6
B8 B9 H9 122.0
B10 B9 B7 60.05(19)
B10 B9 B8 60.19(19)
B10 B9 H9 121.6
B5 B10 B7 59.79(18)
B5 B10 B8 107.6(2)
B5 B10 B9 107.8(2)
B5 B10 H10 121.9
B6 B10 B5 60.01(17)
B6 B10 B7 107.8(2)
B6 B10 B8 59.75(18)
B6 B10 B9 108.0(2)
B6 B10 H10 121.8
B7 B10 B8 107.8(2)
B7 B10 H10 121.8
B8 B10 H10 121.9
B9 B10 B7 60.00(18)
B9 B10 B8 60.11(18)
B9 B10 H10 121.6
B1 C1 B2 112.23(19)
B3 C1 B1 62.37(16)
B3 C1 B2 113.3(2)
B3 C1 B4 62.22(17)
B3 C1 C2 110.36(19)
B4 C1 B1 112.9(2)
B4 C1 B2 62.19(16)
C2 C1 B1 60.49(15)
C2 C1 B2 60.59(15)
C2 C1 B4 109.98(18)
C3 C1 B1 115.7(2)
C3 C1 B2 118.3(2)
C3 C1 B3 122.0(2)
C3 C1 B4 124.3(2)
C3 C1 C2 116.5(2)
B1 C2 B2 111.00(19)
B5 C2 B1 62.21(17)
B5 C2 B2 113.4(2)
B5 C2 B6 62.85(17)
B5 C2 C1 109.71(19)
B6 C2 B1 113.2(2)
B6 C2 B2 62.55(17)
B6 C2 C1 109.86(18)
C1 C2 B1 59.82(15)
C1 C2 B2 59.80(14)
C7 C2 B1 119.3(2)
C7 C2 B2 117.0(2)
C7 C2 B5 122.1(2)
C7 C2 B6 120.7(2)
C7 C2 C1 118.98(19)
C1 C3 H3A 108.5
C1 C3 H3B 108.5
H3A C3 H3B 107.5
C4 C3 C1 115.1(2)
C4 C3 H3A 108.5
C4 C3 H3B 108.5
C3 C4 H4A 109.2
C3 C4 H4B 109.2
C3 C4 C5 112.1(2)
H4A C4 H4B 107.9
C5 C4 H4A 109.2
C5 C4 H4B 109.2
C4 C5 H5A 109.1
C4 C5 H5B 109.1
H5A C5 H5B 107.9
C6 C5 C4 112.4(2)
C6 C5 H5A 109.1
C6 C5 H5B 109.1
C5 C6 H6A 109.5
C5 C6 H6B 109.5
C5 C6 H6C 109.5
H6A C6 H6B 109.5
H6A C6 H6C 109.5
H6B C6 H6C 109.5
C8 C7 C2 120.8(2)
C27 C7 C2 119.6(2)
C27 C7 C8 119.6(2)
C7 C8 H8A 120.4
C9 C8 C7 119.3(2)
C9 C8 H8A 120.4
C8 C9 C10 128.1(2)
C8 C9 C25 120.6(2)
C25 C9 C10 111.2(2)
C9 C10 C11 110.31(19)
C9 C10 C15 112.2(2)
C15 C10 C11 109.25(19)
C19 C10 C9 100.85(19)
C19 C10 C11 110.6(2)
C19 C10 C15 113.40(19)
C10 C11 H11A 108.6
C10 C11 H11B 108.6
H11A C11 H11B 107.6
C12 C11 C10 114.6(2)
C12 C11 H11A 108.6
C12 C11 H11B 108.6
C11 C12 H12A 108.8
C11 C12 H12B 108.8
C11 C12 C13 113.9(2)
H12A C12 H12B 107.7
C13 C12 H12A 108.8
C13 C12 H12B 108.8
C12 C13 H13A 108.7
C12 C13 H13B 108.7
H13A C13 H13B 107.6
C14 C13 C12 114.3(3)
C14 C13 H13A 108.7
C14 C13 H13B 108.7
C13 C14 H14A 109.5
C13 C14 H14B 109.5
C13 C14 H14C 109.5
H14A C14 H14B 109.5
H14A C14 H14C 109.5
H14B C14 H14C 109.5
C10 C15 H15A 108.5
C10 C15 H15B 108.5
H15A C15 H15B 107.5
C16 C15 C10 115.2(2)
C16 C15 H15A 108.5
C16 C15 H15B 108.5
C15 C16 H16A 108.9
C15 C16 H16B 108.9
C15 C16 C17 113.5(2)
H16A C16 H16B 107.7
C17 C16 H16A 108.9
C17 C16 H16B 108.9
C16 C17 H17A 108.6
C16 C17 H17B 108.6
H17A C17 H17B 107.6
C18 C17 C16 114.7(3)
C18 C17 H17A 108.6
C18 C17 H17B 108.6
C17 C18 H18A 109.5
C17 C18 H18B 109.5
C17 C18 H18C 109.5
H18A C18 H18B 109.5
H18A C18 H18C 109.5
H18B C18 H18C 109.5
C20 C19 C10 128.2(2)
C20 C19 C24 120.5(2)
C24 C19 C10 111.3(2)
C19 C20 H20 121.2
C19 C20 C21 117.6(2)
C21 C20 H20 121.2
C20 C21 I1 119.2(2)
C22 C21 C20 122.6(2)
C22 C21 I1 118.16(19)
C21 C22 H22 120.3
C23 C22 C21 119.5(2)
C23 C22 H22 120.3
C22 C23 H23 120.6
C22 C23 C24 118.8(2)
C24 C23 H23 120.6
C19 C24 C25 108.3(2)
C23 C24 C19 121.1(2)
C23 C24 C25 130.5(2)
C9 C25 C24 108.3(2)
C26 C25 C9 120.5(2)
C26 C25 C24 131.3(2)
C25 C26 H26 120.5
C25 C26 C27 118.9(2)
C27 C26 H26 120.5
C7 C27 H27 119.4
C26 C27 C7 121.1(2)
C26 C27 H27 119.4

loop_
_geom_bond_atom_site_label_1
_geom_bond_atom_site_label_2
_geom_bond_distance
B1 H1 1.1000
B1 B3 1.769(4)
B1 B5 1.775(4)
B1 B7 1.771(4)
B1 C1 1.715(4)
B1 C2 1.726(4)
B2 H2 1.1000
B2 B4 1.772(4)
B2 B6 1.786(4)
B2 B8 1.768(4)
B2 C1 1.716(4)
B2 C2 1.729(4)
B3 H3 1.1000
B3 B4 1.765(4)
B3 B7 1.786(4)
B3 B9 1.778(4)
B3 C1 1.702(4)
B4 H4 1.1000
B4 B8 1.768(4)
B4 B9 1.768(4)
B4 C1 1.715(4)
B5 H5 1.1000
B5 B6 1.783(4)
B5 B7 1.779(4)
B5 B10 1.783(5)
B5 C2 1.710(4)
B6 H6 1.1000
B6 B8 1.782(4)
B6 B10 1.782(5)
B6 C2 1.710(4)
B7 H7 1.1000
B7 B9 1.786(5)
B7 B10 1.787(5)
B8 H8 1.1000
B8 B9 1.793(5)
B8 B10 1.794(5)
B9 H9 1.1000
B9 B10 1.785(4)
B10 H10 1.1000
C1 C2 1.713(3)
C1 C3 1.524(3)
C2 C7 1.504(3)
C3 H3A 0.9700
C3 H3B 0.9700
C3 C4 1.520(4)
C4 H4A 0.9700
C4 H4B 0.9700
C4 C5 1.531(4)
C5 H5A 0.9700
C5 H5B 0.9700
C5 C6 1.516(4)
C6 H6A 0.9600
C6 H6B 0.9600
C6 H6C 0.9600
C7 C8 1.401(3)
C7 C27 1.401(3)
C8 H8A 0.9300
C8 C9 1.387(3)
C9 C10 1.527(3)
C9 C25 1.401(3)
C10 C11 1.548(3)
C10 C15 1.543(3)
C10 C19 1.522(3)
C11 H11A 0.9700
C11 H11B 0.9700
C11 C12 1.521(4)
C12 H12A 0.9700
C12 H12B 0.9700
C12 C13 1.522(4)
C13 H13A 0.9700
C13 H13B 0.9700
C13 C14 1.520(5)
C14 H14A 0.9600
C14 H14B 0.9600
C14 H14C 0.9600
C15 H15A 0.9700
C15 H15B 0.9700
C15 C16 1.525(3)
C16 H16A 0.9700
C16 H16B 0.9700
C16 C17 1.534(4)
C17 H17A 0.9700
C17 H17B 0.9700
C17 C18 1.494(5)
C18 H18A 0.9600
C18 H18B 0.9600
C18 H18C 0.9600
C19 C20 1.389(3)
C19 C24 1.403(3)
C20 H20 0.9300
C20 C21 1.393(4)
C21 C22 1.392(4)
C21 I1 2.096(3)
C22 H22 0.9300
C22 C23 1.389(4)
C23 H23 0.9300
C23 C24 1.393(3)
C24 C25 1.469(3)
C25 C26 1.388(3)
C26 H26 0.9300
C26 C27 1.389(4)
C27 H27 0.9300

loop_
_geom_torsion_atom_site_label_1
_geom_torsion_atom_site_label_2
_geom_torsion_atom_site_label_3
_geom_torsion_atom_site_label_4
_geom_torsion
B1 B3 B4 B2 1.0(3)
B1 B3 B4 B8 -62.4(3)
B1 B3 B4 B9 -100.6(2)
B1 B3 B4 C1 34.97(19)
B1 B3 B7 B5 37.1(2)
B1 B3 B7 B9 137.9(2)
B1 B3 B7 B10 100.5(2)
B1 B3 B9 B4 100.8(2)
B1 B3 B9 B7 -37.4(2)
B1 B3 B9 B8 63.7(3)
B1 B3 B9 B10 0.2(3)
B1 B3 C1 B2 -103.8(2)
B1 B3 C1 B4 -140.6(2)
B1 B3 C1 C2 -38.07(18)
B1 B3 C1 C3 104.5(2)
B1 B5 B6 B2 0.0(3)
B1 B5 B6 B8 62.7(3)
B1 B5 B6 B10 100.6(2)
B1 B5 B6 C2 -35.08(18)
B1 B5 B7 B3 -37.0(2)
B1 B5 B7 B9 -100.1(2)
B1 B5 B7 B10 -137.4(2)
B1 B5 B10 B6 -100.4(2)
B1 B5 B10 B7 37.8(2)
B1 B5 B10 B8 -62.9(3)
B1 B5 B10 B9 0.5(3)
B1 B5 C2 B2 102.3(2)
B1 B5 C2 B6 140.4(2)
B1 B5 C2 C1 37.59(18)
B1 B5 C2 C7 -108.8(2)
B1 B7 B9 B3 37.3(2)
B1 B7 B9 B4 0.1(3)
B1 B7 B9 B8 -62.8(3)
B1 B7 B9 B10 -100.7(2)
B1 B7 B10 B5 -37.9(2)
B1 B7 B10 B6 -0.6(3)
B1 B7 B10 B8 62.5(3)
B1 B7 B10 B9 100.3(2)
B1 C1 C2 B2 -144.9(2)
B1 C1 C2 B5 -38.63(19)
B1 C1 C2 B6 -105.9(2)
B1 C1 C2 C7 109.0(2)
B1 C1 C3 C4 148.6(2)
B1 C2 C7 C8 -14.1(3)
B1 C2 C7 C27 167.2(2)
B2 B4 B8 B6 -37.7(2)
B2 B4 B8 B9 -137.8(2)
B2 B4 B8 B10 -100.9(2)
B2 B4 B9 B3 -100.3(2)
B2 B4 B9 B7 -62.9(3)
B2 B4 B9 B8 37.8(2)
B2 B4 B9 B10 0.5(3)
B2 B4 C1 B1 104.0(2)
B2 B4 C1 B3 141.6(2)
B2 B4 C1 C2 38.51(19)
B2 B4 C1 C3 -106.9(3)
B2 B6 B8 B4 37.5(2)
B2 B6 B8 B9 100.5(2)
B2 B6 B8 B10 137.5(2)
B2 B6 B10 B5 100.3(2)
B2 B6 B10 B7 63.1(3)
B2 B6 B10 B8 -37.6(2)
B2 B6 B10 B9 -0.3(3)
B2 B6 C2 B1 -102.5(2)
B2 B6 C2 B5 -140.4(2)
B2 B6 C2 C1 -37.78(19)
B2 B6 C2 C7 106.6(2)
B2 B8 B9 B3 -0.5(3)
B2 B8 B9 B4 -37.6(2)
B2 B8 B9 B7 63.0(3)
B2 B8 B9 B10 100.8(2)
B2 B8 B10 B5 0.5(3)
B2 B8 B10 B6 38.1(2)
B2 B8 B10 B7 -62.6(3)
B2 B8 B10 B9 -100.3(2)
B2 C1 C2 B1 144.9(2)
B2 C1 C2 B5 106.3(2)
B2 C1 C2 B6 39.0(2)
B2 C1 C2 C7 -106.1(2)
B2 C1 C3 C4 -73.9(3)
B2 C2 C7 C8 -152.4(2)
B2 C2 C7 C27 28.9(3)
B3 B1 B5 B6 -63.6(3)
B3 B1 B5 B7 37.6(2)
B3 B1 B5 B10 -0.4(3)
B3 B1 B5 C2 -98.4(2)
B3 B1 B7 B5 -138.4(2)
B3 B1 B7 B9 -37.3(2)
B3 B1 B7 B10 -100.5(2)
B3 B1 C1 B2 105.6(2)
B3 B1 C1 B4 37.6(2)
B3 B1 C1 C2 138.4(2)
B3 B1 C1 C3 -114.4(2)
B3 B1 C2 B2 -4.1(3)
B3 B1 C2 B5 102.2(2)
B3 B1 C2 B6 64.1(3)
B3 B1 C2 C1 -36.22(18)
B3 B1 C2 C7 -144.7(2)
B3 B4 B8 B2 99.9(2)
B3 B4 B8 B6 62.2(3)
B3 B4 B8 B9 -37.9(2)
B3 B4 B8 B10 -1.0(3)
B3 B4 B9 B7 37.4(2)
B3 B4 B9 B8 138.1(2)
B3 B4 B9 B10 100.8(2)
B3 B4 C1 B1 -37.7(2)
B3 B4 C1 B2 -141.6(2)
B3 B4 C1 C2 -103.1(2)
B3 B4 C1 C3 111.5(3)
B3 B7 B9 B4 -37.2(2)
B3 B7 B9 B8 -100.1(2)
B3 B7 B9 B10 -137.9(2)
B3 B7 B10 B5 -100.8(2)
B3 B7 B10 B6 -63.5(3)
B3 B7 B10 B8 -0.4(3)
B3 B7 B10 B9 37.4(2)
B3 B9 B10 B5 -0.4(3)
B3 B9 B10 B6 63.0(3)
B3 B9 B10 B7 -37.7(2)
B3 B9 B10 B8 100.1(2)
B3 C1 C2 B1 38.89(19)
B3 C1 C2 B2 -106.0(2)
B3 C1 C2 B5 0.3(3)
B3 C1 C2 B6 -67.0(2)
B3 C1 C2 C7 147.9(2)
B3 C1 C3 C4 76.4(3)
B4 B2 B6 B5 63.9(2)
B4 B2 B6 B8 -37.4(2)
B4 B2 B6 B10 0.7(3)
B4 B2 B6 C2 98.7(2)
B4 B2 B8 B6 138.2(2)
B4 B2 B8 B9 37.4(2)
B4 B2 B8 B10 100.4(2)
B4 B2 C1 B1 -105.1(2)
B4 B2 C1 B3 -36.7(2)
B4 B2 C1 C2 -137.8(2)
B4 B2 C1 C3 116.0(2)
B4 B2 C2 B1 4.7(3)
B4 B2 C2 B5 -63.1(3)
B4 B2 C2 B6 -101.3(2)
B4 B2 C2 C1 36.87(18)
B4 B2 C2 C7 146.3(2)
B4 B3 B7 B1 -100.7(2)
B4 B3 B7 B5 -63.5(3)
B4 B3 B7 B9 37.3(2)
B4 B3 B7 B10 -0.2(3)
B4 B3 B9 B7 -138.2(2)
B4 B3 B9 B8 -37.1(2)
B4 B3 B9 B10 -100.6(2)
B4 B3 C1 B1 140.6(2)
B4 B3 C1 B2 36.7(2)
B4 B3 C1 C2 102.5(2)
B4 B3 C1 C3 -114.9(3)
B4 B8 B9 B3 37.2(2)
B4 B8 B9 B7 100.6(2)
B4 B8 B9 B10 138.4(2)
B4 B8 B10 B5 64.0(3)
B4 B8 B10 B6 101.5(2)
B4 B8 B10 B7 0.8(3)
B4 B8 B10 B9 -36.9(2)
B4 B9 B10 B5 -63.5(3)
B4 B9 B10 B6 -0.1(3)
B4 B9 B10 B7 -100.7(2)
B4 B9 B10 B8 37.0(2)
B4 C1 C2 B1 105.7(2)
B4 C1 C2 B2 -39.2(2)
B4 C1 C2 B5 67.1(2)
B4 C1 C2 B6 -0.2(3)
B4 C1 C2 C7 -145.3(2)
B4 C1 C3 C4 0.2(4)
B5 B1 B3 B4 63.4(3)
B5 B1 B3 B7 -37.5(2)
B5 B1 B3 B9 0.1(3)
B5 B1 B3 C1 98.4(2)
B5 B1 B7 B3 138.4(2)
B5 B1 B7 B9 101.1(2)
B5 B1 B7 B10 37.9(2)
B5 B1 C1 B2 3.4(3)
B5 B1 C1 B3 -102.2(2)
B5 B1 C1 B4 -64.6(2)
B5 B1 C1 C2 36.20(18)
B5 B1 C1 C3 143.5(2)
B5 B1 C2 B2 -106.2(2)
B5 B1 C2 B6 -38.1(2)
B5 B1 C2 C1 -138.4(2)
B5 B1 C2 C7 113.2(2)
B5 B6 B8 B2 -99.8(2)
B5 B6 B8 B4 -62.3(3)
B5 B6 B8 B9 0.7(3)
B5 B6 B8 B10 37.7(2)
B5 B6 B10 B7 -37.2(2)
B5 B6 B10 B8 -137.9(2)
B5 B6 B10 B9 -100.6(2)
B5 B6 C2 B1 37.8(2)
B5 B6 C2 B2 140.4(2)
B5 B6 C2 C1 102.6(2)
B5 B6 C2 C7 -113.0(2)
B5 B7 B9 B3 100.6(2)
B5 B7 B9 B4 63.4(3)
B5 B7 B9 B8 0.5(3)
B5 B7 B9 B10 -37.3(2)
B5 B7 B10 B6 37.3(2)
B5 B7 B10 B8 100.4(2)
B5 B7 B10 B9 138.2(2)
B5 C2 C7 C8 59.8(3)
B5 C2 C7 C27 -118.9(3)
B6 B2 B4 B3 -64.7(3)
B6 B2 B4 B8 37.5(2)
B6 B2 B4 B9 -0.7(3)
B6 B2 B4 C1 -98.4(2)
B6 B2 B8 B4 -138.2(2)
B6 B2 B8 B9 -100.8(2)
B6 B2 B8 B10 -37.8(2)
B6 B2 C1 B1 -3.4(3)
B6 B2 C1 B3 64.9(2)
B6 B2 C1 B4 101.6(2)
B6 B2 C1 C2 -36.17(18)
B6 B2 C1 C3 -142.3(2)
B6 B2 C2 B1 106.0(2)
B6 B2 C2 B5 38.2(2)
B6 B2 C2 C1 138.2(2)
B6 B2 C2 C7 -112.4(2)
B6 B5 B7 B1 100.0(2)
B6 B5 B7 B3 63.0(3)
B6 B5 B7 B9 -0.1(3)
B6 B5 B7 B10 -37.4(2)
B6 B5 B10 B7 138.2(2)
B6 B5 B10 B8 37.4(2)
B6 B5 B10 B9 100.9(2)
B6 B5 C2 B1 -140.4(2)
B6 B5 C2 B2 -38.1(2)
B6 B5 C2 C1 -102.8(2)
B6 B5 C2 C7 110.8(2)
B6 B8 B9 B3 -64.2(3)
B6 B8 B9 B4 -101.4(2)
B6 B8 B9 B7 -0.7(3)
B6 B8 B9 B10 37.0(2)
B6 B8 B10 B5 -37.6(2)
B6 B8 B10 B7 -100.7(2)
B6 B8 B10 B9 -138.4(2)
B6 C2 C7 C8 135.0(2)
B6 C2 C7 C27 -43.7(3)
B7 B1 B3 B4 100.8(2)
B7 B1 B3 B9 37.6(2)
B7 B1 B3 C1 135.8(2)
B7 B1 B5 B6 -101.2(2)
B7 B1 B5 B10 -38.0(2)
B7 B1 B5 C2 -136.0(2)
B7 B1 C1 B2 66.5(2)
B7 B1 C1 B3 -39.15(19)
B7 B1 C1 B4 -1.6(3)
B7 B1 C1 C2 99.2(2)
B7 B1 C1 C3 -153.5(2)
B7 B1 C2 B2 -67.4(2)
B7 B1 C2 B5 38.80(19)
B7 B1 C2 B6 0.7(3)
B7 B1 C2 C1 -99.6(2)
B7 B1 C2 C7 152.0(2)
B7 B3 B4 B2 64.2(3)
B7 B3 B4 B8 0.7(3)
B7 B3 B4 B9 -37.4(2)
B7 B3 B4 C1 98.1(2)
B7 B3 B9 B4 138.2(2)
B7 B3 B9 B8 101.1(2)
B7 B3 B9 B10 37.6(2)
B7 B3 C1 B1 38.8(2)
B7 B3 C1 B2 -65.1(3)
B7 B3 C1 B4 -101.8(2)
B7 B3 C1 C2 0.7(3)
B7 B3 C1 C3 143.3(2)
B7 B5 B6 B2 -63.1(3)
B7 B5 B6 B8 -0.4(3)
B7 B5 B6 B10 37.5(2)
B7 B5 B6 C2 -98.2(2)
B7 B5 B10 B6 -138.2(2)
B7 B5 B10 B8 -100.8(2)
B7 B5 B10 B9 -37.3(2)
B7 B5 C2 B1 -38.7(2)
B7 B5 C2 B2 63.6(3)
B7 B5 C2 B6 101.7(2)
B7 B5 C2 C1 -1.1(3)
B7 B5 C2 C7 -147.5(2)
B7 B9 B10 B5 37.2(2)
B7 B9 B10 B6 100.6(2)
B7 B9 B10 B8 137.7(2)
B8 B2 B4 B3 -102.1(2)
B8 B2 B4 B9 -38.2(2)
B8 B2 B4 C1 -135.9(2)
B8 B2 B6 B5 101.3(2)
B8 B2 B6 B10 38.0(2)
B8 B2 B6 C2 136.1(2)
B8 B2 C1 B1 -66.3(2)
B8 B2 C1 B3 2.0(3)
B8 B2 C1 B4 38.7(2)
B8 B2 C1 C2 -99.0(2)
B8 B2 C1 C3 154.8(2)
B8 B2 C2 B1 67.3(2)
B8 B2 C2 B5 -0.5(3)
B8 B2 C2 B6 -38.68(19)
B8 B2 C2 C1 99.5(2)
B8 B2 C2 C7 -151.0(2)
B8 B4 B9 B3 -138.1(2)
B8 B4 B9 B7 -100.7(2)
B8 B4 B9 B10 -37.3(2)
B8 B4 C1 B1 65.2(3)
B8 B4 C1 B2 -38.8(2)
B8 B4 C1 B3 102.9(2)
B8 B4 C1 C2 -0.2(3)
B8 B4 C1 C3 -145.6(2)
B8 B6 B10 B5 137.9(2)
B8 B6 B10 B7 100.6(2)
B8 B6 B10 B9 37.2(2)
B8 B6 C2 B1 -64.1(3)
B8 B6 C2 B2 38.4(2)
B8 B6 C2 B5 -102.0(2)
B8 B6 C2 C1 0.6(3)
B8 B6 C2 C7 145.0(2)
B8 B9 B10 B5 -100.5(2)
B8 B9 B10 B6 -37.1(2)
B8 B9 B10 B7 -137.7(2)
B9 B3 B4 B2 101.6(2)
B9 B3 B4 B8 38.1(2)
B9 B3 B4 C1 135.6(2)
B9 B3 B7 B1 -137.9(2)
B9 B3 B7 B5 -100.8(2)
B9 B3 B7 B10 -37.5(2)
B9 B3 C1 B1 101.5(2)
B9 B3 C1 B2 -2.3(3)
B9 B3 C1 B4 -39.02(19)
B9 B3 C1 C2 63.5(2)
B9 B3 C1 C3 -153.9(2)
B9 B4 B8 B2 137.8(2)
B9 B4 B8 B6 100.1(2)
B9 B4 B8 B10 36.9(2)
B9 B4 C1 B1 1.6(3)
B9 B4 C1 B2 -102.4(2)
B9 B4 C1 B3 39.27(19)
B9 B4 C1 C2 -63.8(2)
B9 B4 C1 C3 150.8(2)
B9 B7 B10 B5 -138.2(2)
B9 B7 B10 B6 -100.9(2)
B9 B7 B10 B8 -37.8(2)
B9 B8 B10 B5 100.8(2)
B9 B8 B10 B6 138.4(2)
B9 B8 B10 B7 37.7(2)
B10 B5 B6 B2 -100.6(2)
B10 B5 B6 B8 -37.9(2)
B10 B5 B6 C2 -135.7(2)
B10 B5 B7 B1 137.4(2)
B10 B5 B7 B3 100.4(2)
B10 B5 B7 B9 37.3(2)
B10 B5 C2 B1 -101.5(2)
B10 B5 C2 B2 0.8(3)
B10 B5 C2 B6 38.88(19)
B10 B5 C2 C1 -63.9(2)
B10 B5 C2 C7 149.7(2)
B10 B6 B8 B2 -137.5(2)
B10 B6 B8 B4 -100.0(2)
B10 B6 B8 B9 -37.0(2)
B10 B6 C2 B1 -1.1(3)
B10 B6 C2 B2 101.5(2)
B10 B6 C2 B5 -38.9(2)
B10 B6 C2 C1 63.7(2)
B10 B6 C2 C7 -151.9(2)
B10 B7 B9 B3 137.9(2)
B10 B7 B9 B4 100.8(2)
B10 B7 B9 B8 37.8(2)
B10 B8 B9 B3 -101.2(2)
B10 B8 B9 B4 -138.4(2)
B10 B8 B9 B7 -37.8(2)
C1 B1 B3 B4 -35.00(19)
C1 B1 B3 B7 -135.8(2)
C1 B1 B3 B9 -98.2(2)
C1 B1 B5 B6 -2.0(3)
C1 B1 B5 B7 99.2(2)
C1 B1 B5 B10 61.2(3)
C1 B1 B5 C2 -36.76(18)
C1 B1 B7 B3 38.15(19)
C1 B1 B7 B5 -100.3(2)
C1 B1 B7 B9 0.8(3)
C1 B1 B7 B10 -62.3(3)
C1 B1 C2 B2 32.16(19)
C1 B1 C2 B5 138.4(2)
C1 B1 C2 B6 100.3(2)
C1 B1 C2 C7 -108.4(2)
C1 B2 B4 B3 33.77(19)
C1 B2 B4 B8 135.9(2)
C1 B2 B4 B9 97.7(2)
C1 B2 B6 B5 2.0(3)
C1 B2 B6 B8 -99.3(2)
C1 B2 B6 B10 -61.2(3)
C1 B2 B6 C2 36.80(18)
C1 B2 B8 B4 -38.25(19)
C1 B2 B8 B6 99.9(2)
C1 B2 B8 B9 -0.9(3)
C1 B2 B8 B10 62.1(2)
C1 B2 C2 B1 -32.17(19)
C1 B2 C2 B5 -100.0(2)
C1 B2 C2 B6 -138.2(2)
C1 B2 C2 C7 109.4(2)
C1 B3 B4 B2 -33.93(19)
C1 B3 B4 B8 -97.4(2)
C1 B3 B4 B9 -135.6(2)
C1 B3 B7 B1 -38.47(19)
C1 B3 B7 B5 -1.3(3)
C1 B3 B7 B9 99.5(2)
C1 B3 B7 B10 62.0(3)
C1 B3 B9 B4 38.73(18)
C1 B3 B9 B7 -99.5(2)
C1 B3 B9 B8 1.6(3)
C1 B3 B9 B10 -61.9(3)
C1 B4 B8 B2 38.29(19)
C1 B4 B8 B6 0.6(3)
C1 B4 B8 B9 -99.5(2)
C1 B4 B8 B10 -62.6(3)
C1 B4 B9 B3 -38.38(18)
C1 B4 B9 B7 -1.0(3)
C1 B4 B9 B8 99.7(2)
C1 B4 B9 B10 62.4(3)
C1 C2 C7 C8 -83.7(3)
C1 C2 C7 C27 97.6(3)
C1 C3 C4 C5 -175.6(2)
C2 B1 B3 B4 1.8(3)
C2 B1 B3 B7 -99.1(2)
C2 B1 B3 B9 -61.5(3)
C2 B1 B3 C1 36.76(18)
C2 B1 B5 B6 34.76(18)
C2 B1 B5 B7 136.0(2)
C2 B1 B5 B10 98.0(2)
C2 B1 B7 B3 100.5(2)
C2 B1 B7 B5 -37.96(19)
C2 B1 B7 B9 63.2(2)
C2 B1 B7 B10 0.0(3)
C2 B1 C1 B2 -32.76(19)
C2 B1 C1 B3 -138.4(2)
C2 B1 C1 B4 -100.8(2)
C2 B1 C1 C3 107.3(2)
C2 B2 B4 B3 -3.4(3)
C2 B2 B4 B8 98.7(2)
C2 B2 B4 B9 60.5(3)
C2 B2 B4 C1 -37.21(18)
C2 B2 B6 B5 -34.78(18)
C2 B2 B6 B8 -136.1(2)
C2 B2 B6 B10 -98.0(2)
C2 B2 B8 B4 -100.4(2)
C2 B2 B8 B6 37.75(19)
C2 B2 B8 B9 -63.0(2)
C2 B2 B8 B10 -0.1(3)
C2 B2 C1 B1 32.73(19)
C2 B2 C1 B3 101.1(2)
C2 B2 C1 B4 137.8(2)
C2 B2 C1 C3 -106.2(2)
C2 B5 B6 B2 35.06(18)
C2 B5 B6 B8 97.8(2)
C2 B5 B6 B10 135.7(2)
C2 B5 B7 B1 38.48(19)
C2 B5 B7 B3 1.5(3)
C2 B5 B7 B9 -61.6(3)
C2 B5 B7 B10 -98.9(2)
C2 B5 B10 B6 -38.22(19)
C2 B5 B10 B7 100.0(2)
C2 B5 B10 B8 -0.8(3)
C2 B5 B10 B9 62.7(3)
C2 B6 B8 B2 -38.32(19)
C2 B6 B8 B4 -0.8(3)
C2 B6 B8 B9 62.2(3)
C2 B6 B8 B10 99.2(2)
C2 B6 B10 B5 38.23(19)
C2 B6 B10 B7 1.0(3)
C2 B6 B10 B8 -99.7(2)
C2 B6 B10 B9 -62.4(3)
C2 C1 C3 C4 -143.2(2)
C2 C7 C8 C9 179.0(2)
C2 C7 C27 C26 -179.3(2)
C3 C1 C2 B1 -106.0(2)
C3 C1 C2 B2 109.1(2)
C3 C1 C2 B5 -144.6(2)
C3 C1 C2 B6 148.1(2)
C3 C1 C2 C7 3.0(3)
C3 C4 C5 C6 -179.4(3)
C7 C8 C9 C10 -176.7(2)
C7 C8 C9 C25 0.4(3)
C8 C7 C27 C26 2.0(4)
C8 C9 C10 C11 61.3(3)
C8 C9 C10 C15 -60.7(3)
C8 C9 C10 C19 178.3(2)
C8 C9 C25 C24 -177.7(2)
C8 C9 C25 C26 2.0(3)
C9 C10 C11 C12 57.4(3)
C9 C10 C15 C16 -56.2(3)
C9 C10 C19 C20 -178.1(2)
C9 C10 C19 C24 -1.6(2)
C9 C25 C26 C27 -2.4(3)
C10 C9 C25 C24 -0.2(3)
C10 C9 C25 C26 179.5(2)
C10 C11 C12 C13 -178.5(2)
C10 C15 C16 C17 177.4(2)
C10 C19 C20 C21 175.4(2)
C10 C19 C24 C23 -175.6(2)
C10 C19 C24 C25 1.5(3)
C11 C10 C15 C16 -178.8(2)
C11 C10 C19 C20 -61.3(3)
C11 C10 C19 C24 115.2(2)
C11 C12 C13 C14 70.3(4)
C15 C10 C11 C12 -178.9(2)
C15 C10 C19 C20 61.8(3)
C15 C10 C19 C24 -121.7(2)
C15 C16 C17 C18 -64.7(4)
C19 C10 C11 C12 -53.4(3)
C19 C10 C15 C16 57.3(3)
C19 C20 C21 C22 -0.2(4)
C19 C20 C21 I1 179.37(17)
C19 C24 C25 C9 -0.8(3)
C19 C24 C25 C26 179.5(2)
C20 C19 C24 C23 1.2(4)
C20 C19 C24 C25 178.4(2)
C20 C21 C22 C23 0.8(4)
C21 C22 C23 C24 -0.4(4)
C22 C23 C24 C19 -0.6(4)
C22 C23 C24 C25 -177.0(2)
C23 C24 C25 C9 175.9(2)
C23 C24 C25 C26 -3.8(4)
C24 C19 C20 C21 -0.8(4)
C24 C25 C26 C27 177.3(2)
C25 C9 C10 C11 -115.9(2)
C25 C9 C10 C15 122.0(2)
C25 C9 C10 C19 1.0(2)
C25 C26 C27 C7 0.4(4)
C27 C7 C8 C9 -2.3(3)
I1 C21 C22 C23 -178.75(19)
